data_1530939
loop_
_publ_author_name
'Vainshtein, B.K.'
'Pinsker, Z.G.'

_publ_section_title
;
 The electron diffraction analysis of Ba Br2 H2 O
;
_journal_name_full 'Zhurnal Fizicheskoi Khimii'
_journal_page_first 432
_journal_page_last 436
_journal_volume 24
_journal_year 1950
_chemical_formula_sum 'Ba Br2 H2 O'
_chemical_name_systematic 'Ba Br2 (H2 O)'
_space_group_IT_number 62
_symmetry_space_group_name_Hall '-P 2n 2a'
_symmetry_space_group_name_H-M 'P m c n'
_cell_angle_alpha 90
_cell_angle_beta 90
_cell_angle_gamma 90
_cell_formula_units_Z 4
_cell_length_a 4.59
_cell_length_b 9.41
_cell_length_c 11.59
_cell_volume 500.594
_citation_journal_id_ASTM ZFKHA9
_cod_data_source_file Vainshtein_ZFKHA9_1950_1953.cif
_cod_data_source_block H2Ba1Br2O1
_cod_original_cell_volume 500.5941
_cod_original_sg_symbol_Hall '-P 2ac 2n (y,z,x)'
_cod_original_formula_sum 'H2 Ba1 Br2 O1'
_cod_database_code 1530939

loop_
_symmetry_equiv_pos_as_xyz
x,y,z
-x,y+1/2,-z+1/2
-x+1/2,-y+1/2,z+1/2
x+1/2,-y,-z
-x,-y,-z
x,-y-1/2,z-1/2
x-1/2,y-1/2,-z-1/2
-x-1/2,y,z

loop_
_atom_site_label
_atom_site_type_symbol
_atom_site_fract_x
_atom_site_fract_y
_atom_site_fract_z
_atom_site_occupancy
_atom_site_U_iso_or_equiv
_atom_site_attached_hydrogens
Br1 Br-1 0.25 0.11 -0.12 1 0.0 0
Ba1 Ba+2 0.25 0.115 0.18 1 0.0 0
Br2 Br-1 0.25 0.64 -0.11 1 0.0 0
O1 O-2 0.25 0.61 0.18 1 0.0 2
